data_2106990
loop_
_publ_author_name
'Ijdo, D.J.W.'

_publ_section_title
;
 Some Ternary Scandium Sulphides. Structure Refinement by Powder Neutron
 Diffraction
;
_journal_name_full 'Acta Crystallographica B (24,1968-38,1982)'
_journal_page_first 1549
_journal_page_last 1551
_journal_volume 38
_journal_year 1982
_chemical_formula_sum 'Pb S4 Sc2'
_chemical_name_systematic 'Pb Sc2 S4'
_space_group_IT_number 62
_symmetry_space_group_name_Hall '-P 2c 2n'
_symmetry_space_group_name_H-M 'P n a m'
_cell_angle_alpha 90
_cell_angle_beta 90
_cell_angle_gamma 90
_cell_formula_units_Z 4
_cell_length_a 11.6595
_cell_length_b 13.6933
_cell_length_c 3.7531
_cell_volume 599.209
_citation_journal_id_ASTM ACBCAR
_cod_data_source_file Ijdo_ACBCAR_1982_1700.cif
_cod_data_source_block Pb1S4Sc2
_cod_original_cell_volume 599.2088
_cod_original_sg_symbol_Hall '-P 2ac 2n (-x,z,y)'
_cod_original_formula_sum 'Pb1 S4 Sc2'
_cod_database_code 2106990

loop_
_symmetry_equiv_pos_as_xyz
x,y,z
-x+1/2,y+1/2,-z
x+1/2,-y+1/2,-z+1/2
-x,-y,z+1/2
-x,-y,-z
x-1/2,-y-1/2,z
-x-1/2,y-1/2,z-1/2
x,y,-z-1/2

loop_
_atom_site_label
_atom_site_type_symbol
_atom_site_fract_x
_atom_site_fract_y
_atom_site_fract_z
_atom_site_occupancy
_atom_site_U_iso_or_equiv
Sc2 Sc+3 0.4412 0.6103 0.25 1 0.0
S4 S-2 0.4097 0.4268 0.25 1 0.0
Sc1 Sc+3 0.4178 0.0973 0.25 1 0.0
S1 S-2 0.2029 0.1572 0.25 1 0.0
S2 S-2 0.1245 0.4694 0.25 1 0.0
S3 S-2 0.5285 0.7859 0.25 1 0.0
Pb1 Pb+2 0.7605 0.6696 0.25 1 0.0
